data_7021883
loop_
_publ_author_name
'Hoffend, Claas'
'Diefenbach, Martin'
'Januszewski, Estera'
'Bolte, Michael'
'Lerner, Hans-Wolfram'
'Holthausen, Max C.'
'Wagner, Matthias'

_publ_section_title
;
 Effects of boron doping on the structural and optoelectronic properties
 of 9,10-diarylanthracenes.
;
_journal_issue 38
_journal_name_full 'Dalton transactions (Cambridge, England : 2003)'
_journal_page_first 13826
_journal_page_last 13837
_journal_paper_doi 10.1039/c3dt51035b
_journal_volume 42
_journal_year 2013
_chemical_formula_moiety 'C36 H26, 2(C6 H6)'
_chemical_formula_sum 'C48 H38'
_chemical_formula_weight 614.78
_chemical_name_systematic
;
?
;
_space_group_IT_number 15
_symmetry_cell_setting monoclinic
_symmetry_space_group_name_Hall '-C 2yc'
_symmetry_space_group_name_H-M 'C 1 2/c 1'
_atom_sites_solution_hydrogens geom
_atom_sites_solution_primary direct
_atom_sites_solution_secondary difmap
_audit_creation_method SHELXL-97
_cell_angle_alpha 90.00
_cell_angle_beta 101.556(6)
_cell_angle_gamma 90.00
_cell_formula_units_Z 4
_cell_length_a 19.6910(15)
_cell_length_b 9.7696(5)
_cell_length_c 18.3312(14)
_cell_measurement_reflns_used 31357
_cell_measurement_temperature 173(2)
_cell_measurement_theta_max 26.13
_cell_measurement_theta_min 3.39
_cell_volume 3454.9(4)
_computing_cell_refinement 'X-Area (Stoe & Cie, 2001)'
_computing_data_collection 'X-Area (Stoe & Cie, 2001)'
_computing_data_reduction 'X-Area (Stoe & Cie, 2001)'
_computing_molecular_graphics 'XP in SHELXTL-Plus (Sheldrick, 2008)'
_computing_publication_material SHELXL97
_computing_structure_refinement 'SHELXL97 (Sheldrick, 2008) '
_computing_structure_solution 'SHELXS97 (Sheldrick, 2008) '
_diffrn_ambient_temperature 173(2)
_diffrn_measured_fraction_theta_full 0.994
_diffrn_measured_fraction_theta_max 0.982
_diffrn_measurement_device_type 'STOE IPDS II two-circle-diffractometer'
_diffrn_measurement_method \w
_diffrn_radiation_monochromator 'Genix 3D multilayer optics'
_diffrn_radiation_source 'Genix 3D I\mS microfocus X-ray source'
_diffrn_radiation_type MoK\a
_diffrn_radiation_wavelength 0.71073
_diffrn_reflns_av_R_equivalents 0.0548
_diffrn_reflns_av_sigmaI/netI 0.0243
_diffrn_reflns_limit_h_max 23
_diffrn_reflns_limit_h_min -23
_diffrn_reflns_limit_k_max 10
_diffrn_reflns_limit_k_min -11
_diffrn_reflns_limit_l_max 22
_diffrn_reflns_limit_l_min -22
_diffrn_reflns_number 23515
_diffrn_reflns_theta_full 25.00
_diffrn_reflns_theta_max 25.69
_diffrn_reflns_theta_min 3.40
_diffrn_standards_number 0
_exptl_absorpt_coefficient_mu 0.067
_exptl_absorpt_correction_type none
_exptl_crystal_colour colourless
_exptl_crystal_density_diffrn 1.182
_exptl_crystal_density_method 'not measured'
_exptl_crystal_description block
_exptl_crystal_F_000 1304
_exptl_crystal_size_max 0.50
_exptl_crystal_size_mid 0.48
_exptl_crystal_size_min 0.38
_refine_diff_density_max 0.210
_refine_diff_density_min -0.185
_refine_diff_density_rms 0.038
_refine_ls_extinction_method none
_refine_ls_goodness_of_fit_ref 1.143
_refine_ls_hydrogen_treatment constr
_refine_ls_matrix_type full
_refine_ls_number_parameters 218
_refine_ls_number_reflns 3235
_refine_ls_number_restraints 0
_refine_ls_restrained_S_all 1.143
_refine_ls_R_factor_all 0.0543
_refine_ls_R_factor_gt 0.0486
_refine_ls_shift/su_max 0.000
_refine_ls_shift/su_mean 0.000
_refine_ls_structure_factor_coef Fsqd
_refine_ls_weighting_details 'calc w=1/[\s^2^(Fo^2^)+(0.0559P)^2^+2.5672P] where P=(Fo^2^+2Fc^2^)/3'
_refine_ls_weighting_scheme calc
_refine_ls_wR_factor_gt 0.1281
_refine_ls_wR_factor_ref 0.1316
_reflns_number_gt 2939
_reflns_number_total 3235
_reflns_threshold_expression I>2\s(I)
_cod_data_source_file c3dt51035b.txt
_cod_data_source_block wa1532
_cod_depositor_comments
;
The following automatic conversions were performed:

'_symmetry_cell_setting' value 'Monoclinic' changed to 'monoclinic'
according to /home/saulius/struct/CIF-dictionaries/cif_core.dic
dictionary named 'cif_core.dic' version 2.4.2 from 2011-04-26.

Automatic conversion script
Id: cif_fix_values 1891 2012-01-12 08:04:46Z andrius 
;
_cod_original_sg_symbol_H-M C2/c
_cod_database_code 7021883

loop_
_symmetry_equiv_pos_as_xyz
'x, y, z'
'-x, y, -z+1/2'
'x+1/2, y+1/2, z'
'-x+1/2, y+1/2, -z+1/2'
'-x, -y, -z'
'x, -y, z-1/2'
'-x+1/2, -y+1/2, -z'
'x+1/2, -y+1/2, z-1/2'

loop_
_atom_site_label
_atom_site_type_symbol
_atom_site_fract_x
_atom_site_fract_y
_atom_site_fract_z
_atom_site_U_iso_or_equiv
_atom_site_adp_type
_atom_site_occupancy
_atom_site_symmetry_multiplicity
_atom_site_calc_flag
_atom_site_refinement_flags
C1 C 0.62476(7) 0.59085(15) 0.68676(7) 0.0242(3) Uani 1 1 d .
C2 C 0.66414(8) 0.70586(16) 0.68165(8) 0.0293(3) Uani 1 1 d .
C3 C 0.72455(8) 0.69308(18) 0.65047(9) 0.0371(4) Uani 1 1 d .
H3 H 0.7519 0.7720 0.6470 0.045 Uiso 1 1 calc R
C4 C 0.74397(8) 0.57133(18) 0.62566(9) 0.0363(4) Uani 1 1 d .
H4 H 0.7842 0.5666 0.6046 0.044 Uiso 1 1 calc R
C5 C 0.70520(7) 0.45167(16) 0.63072(8) 0.0289(3) Uani 1 1 d .
C6 C 0.64425(7) 0.46074(15) 0.66161(7) 0.0237(3) Uani 1 1 d .
C7 C 0.64527(9) 0.84258(17) 0.70852(10) 0.0379(4) Uani 1 1 d .
H7A H 0.5965 0.8622 0.6874 0.057 Uiso 1 1 calc R
H7B H 0.6745 0.9134 0.6928 0.057 Uiso 1 1 calc R
H7C H 0.6524 0.8417 0.7630 0.057 Uiso 1 1 calc R
C10 C 0.56082(7) 0.59862(14) 0.71909(7) 0.0219(3) Uani 1 1 d .
C21 C 0.72438(8) 0.32343(18) 0.60578(9) 0.0357(4) Uani 1 1 d .
H21 H 0.7651 0.3163 0.5857 0.043 Uiso 1 1 calc R
C22 C 0.68538(9) 0.20952(18) 0.61011(10) 0.0395(4) Uani 1 1 d .
H22 H 0.6989 0.1241 0.5928 0.047 Uiso 1 1 calc R
C23 C 0.62519(9) 0.21835(17) 0.64021(9) 0.0360(4) Uani 1 1 d .
H23 H 0.5981 0.1388 0.6429 0.043 Uiso 1 1 calc R
C24 C 0.60553(8) 0.34048(16) 0.66552(8) 0.0292(3) Uani 1 1 d .
H24 H 0.5650 0.3446 0.6862 0.035 Uiso 1 1 calc R
C31 C 0.56630(7) 0.59746(13) 0.79696(7) 0.0217(3) Uani 1 1 d .
C32 C 0.63218(7) 0.59084(15) 0.84689(8) 0.0269(3) Uani 1 1 d .
H32 H 0.6732 0.5865 0.8272 0.032 Uiso 1 1 calc R
C33 C 0.63709(8) 0.59064(16) 0.92197(8) 0.0308(4) Uani 1 1 d .
H33 H 0.6814 0.5853 0.9540 0.037 Uiso 1 1 calc R
C34 C 0.57676(8) 0.59831(16) 0.95272(8) 0.0297(3) Uani 1 1 d .
H34 H 0.5809 0.6006 1.0052 0.036 Uiso 1 1 calc R
C35 C 0.51291(8) 0.60250(15) 0.90757(8) 0.0261(3) Uani 1 1 d .
H35 H 0.4729 0.6068 0.9291 0.031 Uiso 1 1 calc R
C36 C 0.50499(7) 0.60047(13) 0.82810(7) 0.0215(3) Uani 1 1 d .
C41 C 0.92748(14) 0.4822(2) 0.55198(13) 0.0643(6) Uani 1 1 d .
H41 H 0.9326 0.3998 0.5261 0.077 Uiso 1 1 calc R
C42 C 0.90928(17) 0.6004(2) 0.51318(13) 0.0752(8) Uani 1 1 d .
H42 H 0.9017 0.5995 0.4603 0.090 Uiso 1 1 calc R
C43 C 0.90184(13) 0.7194(2) 0.54930(13) 0.0619(6) Uani 1 1 d .
H43 H 0.8887 0.8009 0.5218 0.074 Uiso 1 1 calc R
C44 C 0.91342(10) 0.7212(2) 0.62565(12) 0.0520(5) Uani 1 1 d .
H44 H 0.9092 0.8043 0.6512 0.062 Uiso 1 1 calc R
C45 C 0.93116(9) 0.6020(2) 0.66510(11) 0.0526(5) Uani 1 1 d .
H45 H 0.9385 0.6024 0.7179 0.063 Uiso 1 1 calc R
C46 C 0.93823(10) 0.4824(2) 0.62762(12) 0.0520(5) Uani 1 1 d .
H46 H 0.9506 0.4000 0.6546 0.062 Uiso 1 1 calc R

loop_
_atom_site_aniso_label
_atom_site_aniso_U_11
_atom_site_aniso_U_22
_atom_site_aniso_U_33
_atom_site_aniso_U_23
_atom_site_aniso_U_13
_atom_site_aniso_U_12
C1 0.0229(7) 0.0297(8) 0.0193(6) 0.0033(5) 0.0030(5) 0.0006(6)
C2 0.0291(7) 0.0319(8) 0.0264(7) 0.0038(6) 0.0042(6) -0.0026(6)
C3 0.0285(8) 0.0415(9) 0.0429(9) 0.0048(7) 0.0107(7) -0.0075(7)
C4 0.0237(7) 0.0481(10) 0.0390(9) 0.0040(7) 0.0107(6) -0.0016(7)
C5 0.0226(7) 0.0384(9) 0.0245(7) 0.0031(6) 0.0020(5) 0.0056(6)
C6 0.0213(6) 0.0310(8) 0.0177(6) 0.0028(5) 0.0016(5) 0.0029(5)
C7 0.0418(9) 0.0303(9) 0.0429(9) 0.0010(7) 0.0118(7) -0.0065(7)
C10 0.0244(7) 0.0202(7) 0.0219(7) 0.0008(5) 0.0062(5) -0.0002(5)
C21 0.0273(7) 0.0468(10) 0.0330(8) 0.0021(7) 0.0062(6) 0.0145(7)
C22 0.0411(9) 0.0351(9) 0.0421(9) -0.0024(7) 0.0076(7) 0.0149(7)
C23 0.0420(9) 0.0263(8) 0.0400(9) 0.0014(7) 0.0090(7) 0.0037(7)
C24 0.0306(7) 0.0297(8) 0.0281(7) 0.0025(6) 0.0079(6) 0.0038(6)
C31 0.0237(7) 0.0194(7) 0.0219(7) 0.0006(5) 0.0040(5) -0.0032(5)
C32 0.0228(7) 0.0319(8) 0.0254(7) 0.0021(6) 0.0034(5) -0.0065(6)
C33 0.0269(7) 0.0373(9) 0.0250(7) 0.0035(6) -0.0025(6) -0.0098(6)
C34 0.0372(8) 0.0338(8) 0.0174(7) 0.0003(6) 0.0035(6) -0.0110(6)
C35 0.0299(7) 0.0273(8) 0.0220(7) -0.0014(6) 0.0075(5) -0.0070(6)
C36 0.0255(7) 0.0191(7) 0.0204(6) -0.0007(5) 0.0053(5) -0.0034(5)
C41 0.0937(17) 0.0399(11) 0.0664(14) -0.0105(10) 0.0325(13) 0.0039(11)
C42 0.128(2) 0.0554(14) 0.0485(12) 0.0019(10) 0.0329(14) 0.0043(14)
C43 0.0813(15) 0.0377(11) 0.0731(15) 0.0104(10) 0.0306(12) -0.0010(10)
C44 0.0439(10) 0.0403(11) 0.0730(14) -0.0183(10) 0.0146(9) -0.0088(8)
C45 0.0369(9) 0.0715(14) 0.0463(11) -0.0071(10) 0.0012(8) 0.0017(9)
C46 0.0438(10) 0.0454(11) 0.0684(13) 0.0132(10) 0.0154(9) 0.0095(8)

loop_
_atom_type_symbol
_atom_type_description
_atom_type_scat_dispersion_real
_atom_type_scat_dispersion_imag
_atom_type_scat_source
C C 0.0033 0.0016 'International Tables Vol C Tables 4.2.6.8 and 6.1.1.4'
H H 0.0000 0.0000 'International Tables Vol C Tables 4.2.6.8 and 6.1.1.4'

loop_
_geom_angle_atom_site_label_1
_geom_angle_atom_site_label_2
_geom_angle_atom_site_label_3
_geom_angle
_geom_angle_site_symmetry_1
C2 C1 C6 120.74(13) .
C2 C1 C10 120.97(13) .
C6 C1 C10 118.29(12) .
C1 C2 C3 118.81(14) .
C1 C2 C7 121.66(13) .
C3 C2 C7 119.52(14) .
C4 C3 C2 121.72(15) .
C4 C3 H3 119.1 .
C2 C3 H3 119.1 .
C3 C4 C5 120.86(14) .
C3 C4 H4 119.6 .
C5 C4 H4 119.6 .
C4 C5 C21 122.11(14) .
C4 C5 C6 118.92(14) .
C21 C5 C6 118.96(14) .
C24 C6 C5 118.31(13) .
C24 C6 C1 122.76(12) .
C5 C6 C1 118.93(13) .
C2 C7 H7A 109.5 .
C2 C7 H7B 109.5 .
H7A C7 H7B 109.5 .
C2 C7 H7C 109.5 .
H7A C7 H7C 109.5 .
H7B C7 H7C 109.5 .
C36 C10 C31 119.81(12) 2_656
C36 C10 C1 120.09(12) 2_656
C31 C10 C1 120.03(12) .
C22 C21 C5 121.02(14) .
C22 C21 H21 119.5 .
C5 C21 H21 119.5 .
C21 C22 C23 120.11(15) .
C21 C22 H22 119.9 .
C23 C22 H22 119.9 .
C24 C23 C22 120.39(15) .
C24 C23 H23 119.8 .
C22 C23 H23 119.8 .
C23 C24 C6 121.21(14) .
C23 C24 H24 119.4 .
C6 C24 H24 119.4 .
C10 C31 C32 121.57(12) .
C10 C31 C36 120.17(12) .
C32 C31 C36 118.25(12) .
C33 C32 C31 121.24(13) .
C33 C32 H32 119.4 .
C31 C32 H32 119.4 .
C32 C33 C34 120.51(13) .
C32 C33 H33 119.7 .
C34 C33 H33 119.7 .
C35 C34 C33 120.44(13) .
C35 C34 H34 119.8 .
C33 C34 H34 119.8 .
C34 C35 C36 121.11(13) .
C34 C35 H35 119.4 .
C36 C35 H35 119.4 .
C10 C36 C35 121.61(12) 2_656
C10 C36 C31 119.98(12) 2_656
C35 C36 C31 118.39(12) .
C46 C41 C42 120.0(2) .
C46 C41 H41 120.0 .
C42 C41 H41 120.0 .
C43 C42 C41 120.8(2) .
C43 C42 H42 119.6 .
C41 C42 H42 119.6 .
C42 C43 C44 119.7(2) .
C42 C43 H43 120.2 .
C44 C43 H43 120.2 .
C43 C44 C45 119.81(19) .
C43 C44 H44 120.1 .
C45 C44 H44 120.1 .
C46 C45 C44 119.71(19) .
C46 C45 H45 120.1 .
C44 C45 H45 120.1 .
C41 C46 C45 120.0(2) .
C41 C46 H46 120.0 .
C45 C46 H46 120.0 .

loop_
_geom_bond_atom_site_label_1
_geom_bond_atom_site_label_2
_geom_bond_distance
_geom_bond_site_symmetry_2
C1 C2 1.379(2) .
C1 C6 1.431(2) .
C1 C10 1.4970(18) .
C2 C3 1.425(2) .
C2 C7 1.496(2) .
C3 C4 1.356(2) .
C3 H3 0.9500 .
C4 C5 1.409(2) .
C4 H4 0.9500 .
C5 C21 1.411(2) .
C5 C6 1.4287(19) .
C6 C24 1.410(2) .
C7 H7A 0.9800 .
C7 H7B 0.9800 .
C7 H7C 0.9800 .
C10 C36 1.4067(19) 2_656
C10 C31 1.4099(19) .
C21 C22 1.363(3) .
C21 H21 0.9500 .
C22 C23 1.406(2) .
C22 H22 0.9500 .
C23 C24 1.364(2) .
C23 H23 0.9500 .
C24 H24 0.9500 .
C31 C32 1.4313(19) .
C31 C36 1.4354(19) .
C32 C33 1.360(2) .
C32 H32 0.9500 .
C33 C34 1.415(2) .
C33 H33 0.9500 .
C34 C35 1.360(2) .
C34 H34 0.9500 .
C35 C36 1.4338(19) .
C35 H35 0.9500 .
C36 C10 1.4067(19) 2_656
C41 C46 1.360(3) .
C41 C42 1.366(3) .
C41 H41 0.9500 .
C42 C43 1.360(3) .
C42 H42 0.9500 .
C43 C44 1.372(3) .
C43 H43 0.9500 .
C44 C45 1.378(3) .
C44 H44 0.9500 .
C45 C46 1.377(3) .
C45 H45 0.9500 .
C46 H46 0.9500 .

loop_
_geom_torsion_atom_site_label_1
_geom_torsion_atom_site_label_2
_geom_torsion_atom_site_label_3
_geom_torsion_atom_site_label_4
_geom_torsion
_geom_torsion_site_symmetry_1
_geom_torsion_site_symmetry_4
C6 C1 C2 C3 0.3(2) . .
C10 C1 C2 C3 179.97(13) . .
C6 C1 C2 C7 -179.17(13) . .
C10 C1 C2 C7 0.5(2) . .
C1 C2 C3 C4 0.2(2) . .
C7 C2 C3 C4 179.71(15) . .
C2 C3 C4 C5 -0.8(3) . .
C3 C4 C5 C21 -179.61(15) . .
C3 C4 C5 C6 0.8(2) . .
C4 C5 C6 C24 179.27(13) . .
C21 C5 C6 C24 -0.29(19) . .
C4 C5 C6 C1 -0.33(19) . .
C21 C5 C6 C1 -179.89(13) . .
C2 C1 C6 C24 -179.82(13) . .
C10 C1 C6 C24 0.51(19) . .
C2 C1 C6 C5 -0.24(19) . .
C10 C1 C6 C5 -179.91(12) . .
C2 C1 C10 C36 101.74(16) . 2_656
C6 C1 C10 C36 -78.59(16) . 2_656
C2 C1 C10 C31 -81.30(17) . .
C6 C1 C10 C31 98.37(15) . .
C4 C5 C21 C22 -178.88(15) . .
C6 C5 C21 C22 0.7(2) . .
C5 C21 C22 C23 -0.4(2) . .
C21 C22 C23 C24 -0.3(2) . .
C22 C23 C24 C6 0.6(2) . .
C5 C6 C24 C23 -0.4(2) . .
C1 C6 C24 C23 179.23(14) . .
C36 C10 C31 C32 177.83(13) 2_656 .
C1 C10 C31 C32 0.9(2) . .
C36 C10 C31 C36 -1.04(18) 2_656 .
C1 C10 C31 C36 -178.01(12) . .
C10 C31 C32 C33 179.58(14) . .
C36 C31 C32 C33 -1.5(2) . .
C31 C32 C33 C34 -0.6(2) . .
C32 C33 C34 C35 1.7(2) . .
C33 C34 C35 C36 -0.5(2) . .
C34 C35 C36 C10 177.13(14) . 2_656
C34 C35 C36 C31 -1.6(2) . .
C10 C31 C36 C10 2.75(17) . 2_656
C32 C31 C36 C10 -176.16(13) . 2_656
C10 C31 C36 C35 -178.52(12) . .
C32 C31 C36 C35 2.57(19) . .
C46 C41 C42 C43 0.2(4) . .
C41 C42 C43 C44 0.7(4) . .
C42 C43 C44 C45 -1.3(3) . .
C43 C44 C45 C46 1.0(3) . .
C42 C41 C46 C45 -0.4(4) . .
C44 C45 C46 C41 -0.2(3) . .
